data_4079779
loop_
_publ_author_name
'Lyaskovskyy, Volodymyr'
'van Dijk-Moes, Relinde J. A.'
'Burck, Sebastian'
'Dzik, Wojciech I.'
'Lutz, Martin'
'Ehlers, Andreas W.'
'Slootweg, J. Chris'
'de Bruin, Bas'
'Lammertsma, Koop'

_publ_section_title
;
 Dibenzo[b,f]phosphepines: Novel Phosphane--Olefin Ligands for Transition
 Metals
;
_journal_issue 2
_journal_name_full Organometallics
_journal_page_first 363
_journal_paper_doi 10.1021/om301012z
_journal_volume 32
_journal_year 2013
_chemical_formula_moiety 'C23 H21 P'
_chemical_formula_sum 'C23 H21 P'
_chemical_formula_weight 328.37
_chemical_name_systematic
; 
 ? 
;
_space_group_IT_number 33
_symmetry_cell_setting orthorhombic
_symmetry_space_group_name_Hall 'P 2c -2n'
_symmetry_space_group_name_H-M 'P n a 21'
_atom_sites_solution_hydrogens difmap
_atom_sites_solution_primary direct
_atom_sites_solution_secondary difmap
_audit_creation_method SHELXL-97
_cell_angle_alpha 90.00
_cell_angle_beta 90.00
_cell_angle_gamma 90.00
_cell_formula_units_Z 8
_cell_length_a 15.66085(11)
_cell_length_b 7.84372(12)
_cell_length_c 28.7165(5)
_cell_measurement_reflns_used 47168
_cell_measurement_temperature 150(2)
_cell_measurement_theta_max 27.52
_cell_measurement_theta_min 1.93
_cell_volume 3527.52(9)
_computing_cell_refinement Peakref
_computing_data_collection 'Nonius COLLECT'
_computing_data_reduction 'Eval15, Sadabs'
_computing_structure_refinement 'SHELXL-97 (Sheldrick, 1997)'
_computing_structure_solution 'SHELXS-97 (Sheldrick, 1990)'
_diffrn_ambient_temperature 150(2)
_diffrn_measured_fraction_theta_full 1.000
_diffrn_measured_fraction_theta_max 1.000
_diffrn_measurement_device_type 'Nonius KappaCCD'
_diffrn_measurement_method '\f and \w scans'
_diffrn_radiation_monochromator graphite
_diffrn_radiation_source 'rotating anode'
_diffrn_radiation_type MoK\a
_diffrn_radiation_wavelength 0.71073
_diffrn_reflns_av_R_equivalents 0.0286
_diffrn_reflns_av_sigmaI/netI 0.0192
_diffrn_reflns_limit_h_max 20
_diffrn_reflns_limit_h_min -20
_diffrn_reflns_limit_k_max 10
_diffrn_reflns_limit_k_min -9
_diffrn_reflns_limit_l_max 37
_diffrn_reflns_limit_l_min -37
_diffrn_reflns_number 56406
_diffrn_reflns_theta_full 27.50
_diffrn_reflns_theta_max 27.50
_diffrn_reflns_theta_min 2.60
_exptl_absorpt_coefficient_mu 0.156
_exptl_absorpt_correction_T_max 0.7456
_exptl_absorpt_correction_T_min 0.6670
_exptl_absorpt_correction_type multi-scan
_exptl_absorpt_process_details SADABS-2008/1
_exptl_crystal_colour yellow
_exptl_crystal_density_diffrn 1.237
_exptl_crystal_density_method 'not measured'
_exptl_crystal_description block
_exptl_crystal_F_000 1392
_exptl_crystal_size_max 0.42
_exptl_crystal_size_mid 0.30
_exptl_crystal_size_min 0.18
_refine_diff_density_max 0.249
_refine_diff_density_min -0.201
_refine_diff_density_rms 0.040
_refine_ls_abs_structure_details 'Flack H D (1983), Acta Cryst. A39, 876-881'
_refine_ls_abs_structure_Flack 0.03(6)
_refine_ls_extinction_method none
_refine_ls_goodness_of_fit_ref 1.053
_refine_ls_hydrogen_treatment constr
_refine_ls_matrix_type full
_refine_ls_number_parameters 439
_refine_ls_number_reflns 8039
_refine_ls_number_restraints 1
_refine_ls_restrained_S_all 1.053
_refine_ls_R_factor_all 0.0373
_refine_ls_R_factor_gt 0.0315
_refine_ls_shift/su_max 0.001
_refine_ls_shift/su_mean 0.000
_refine_ls_structure_factor_coef Fsqd
_refine_ls_weighting_details 'calc w=1/[\s^2^(Fo^2^)+(0.0444P)^2^+0.9864P] where P=(Fo^2^+2Fc^2^)/3'
_refine_ls_weighting_scheme calc
_refine_ls_wR_factor_gt 0.0797
_refine_ls_wR_factor_ref 0.0833
_reflns_number_gt 7311
_reflns_number_total 8039
_reflns_threshold_expression I>2\s(I)
_cod_data_source_file om301012z_si_002.cif
_cod_data_source_block l0078a
_cod_database_code 4079779

loop_
_symmetry_equiv_pos_as_xyz
'x, y, z'
'-x, -y, z+1/2'
'-x+1/2, y+1/2, z+1/2'
'x+1/2, -y+1/2, z'

loop_
_atom_site_label
_atom_site_type_symbol
_atom_site_fract_x
_atom_site_fract_y
_atom_site_fract_z
_atom_site_U_iso_or_equiv
_atom_site_adp_type
_atom_site_occupancy
_atom_site_symmetry_multiplicity
_atom_site_calc_flag
_atom_site_refinement_flags
P1 P 0.28471(3) 0.16383(5) 0.339594(15) 0.01708(9) Uani 1 1 d .
C11 C 0.31799(11) 0.3761(2) 0.35936(6) 0.0207(3) Uani 1 1 d .
C21 C 0.27211(12) 0.5213(2) 0.34689(7) 0.0274(4) Uani 1 1 d .
H21 H 0.2283 0.5126 0.3241 0.033 Uiso 1 1 calc R
C31 C 0.28928(15) 0.6791(3) 0.36717(9) 0.0373(5) Uani 1 1 d .
H31 H 0.2571 0.7767 0.3584 0.045 Uiso 1 1 calc R
C41 C 0.35333(16) 0.6927(3) 0.40005(8) 0.0407(6) Uani 1 1 d .
H41 H 0.3661 0.8002 0.4136 0.049 Uiso 1 1 calc R
C51 C 0.39876(14) 0.5496(3) 0.41313(7) 0.0347(5) Uani 1 1 d .
H51 H 0.4424 0.5603 0.4359 0.042 Uiso 1 1 calc R
C61 C 0.38223(12) 0.3889(3) 0.39365(6) 0.0255(4) Uani 1 1 d .
C71 C 0.43151(17) 0.2445(3) 0.41194(11) 0.0309(7) Uani 1 1 d .
H71 H 0.4458 0.2547 0.4440 0.037 Uiso 1 1 calc R
C81 C 0.46004(12) 0.1020(3) 0.39213(7) 0.0298(4) Uani 1 1 d .
H81 H 0.4905 0.0286 0.4126 0.036 Uiso 1 1 calc R
C91 C 0.45255(11) 0.0382(2) 0.34389(7) 0.0252(4) Uani 1 1 d .
C101 C 0.51924(12) -0.0642(3) 0.32732(8) 0.0364(5) Uani 1 1 d .
H101 H 0.5669 -0.0856 0.3469 0.044 Uiso 1 1 calc R
C111 C 0.51767(14) -0.1346(3) 0.28347(9) 0.0407(5) Uani 1 1 d .
H111 H 0.5643 -0.2014 0.2727 0.049 Uiso 1 1 calc R
C121 C 0.44757(14) -0.1072(3) 0.25510(8) 0.0366(5) Uani 1 1 d .
H121 H 0.4456 -0.1562 0.2249 0.044 Uiso 1 1 calc R
C131 C 0.38004(12) -0.0078(2) 0.27086(7) 0.0271(4) Uani 1 1 d .
H131 H 0.3320 0.0097 0.2512 0.032 Uiso 1 1 calc R
C141 C 0.38132(11) 0.0668(2) 0.31497(7) 0.0211(4) Uani 1 1 d .
C151 C 0.21785(13) 0.2128(3) 0.28865(7) 0.0180(4) Uani 1 1 d .
C161 C 0.24542(11) 0.3079(2) 0.24945(6) 0.0195(3) Uani 1 1 d .
C171 C 0.18881(11) 0.3365(2) 0.21262(6) 0.0221(4) Uani 1 1 d .
H171 H 0.2082 0.3982 0.1862 0.026 Uiso 1 1 calc R
C181 C 0.10488(15) 0.2773(3) 0.21342(9) 0.0218(4) Uani 1 1 d .
C191 C 0.07833(11) 0.1867(2) 0.25248(6) 0.0210(4) Uani 1 1 d .
H191 H 0.0212 0.1463 0.2537 0.025 Uiso 1 1 calc R
C201 C 0.13242(11) 0.1532(2) 0.28986(6) 0.0189(3) Uani 1 1 d .
C211 C 0.33343(12) 0.3844(3) 0.24485(7) 0.0263(4) Uani 1 1 d .
H21A H 0.3643 0.3271 0.2196 0.039 Uiso 1 1 calc R
H21B H 0.3647 0.3696 0.2741 0.039 Uiso 1 1 calc R
H21C H 0.3285 0.5062 0.2378 0.039 Uiso 1 1 calc R
C221 C 0.04532(13) 0.3122(3) 0.17334(7) 0.0299(4) Uani 1 1 d .
H22A H 0.0569 0.4260 0.1607 0.045 Uiso 1 1 calc R
H22B H -0.0139 0.3068 0.1843 0.045 Uiso 1 1 calc R
H22C H 0.0542 0.2266 0.1490 0.045 Uiso 1 1 calc R
C231 C 0.09638(11) 0.0566(3) 0.33112(6) 0.0259(4) Uani 1 1 d .
H23A H 0.0364 0.0284 0.3252 0.039 Uiso 1 1 calc R
H23B H 0.1004 0.1275 0.3591 0.039 Uiso 1 1 calc R
H23C H 0.1290 -0.0487 0.3357 0.039 Uiso 1 1 calc R
P2 P 0.46574(3) 0.82453(5) 0.032837(15) 0.01705(9) Uani 1 1 d .
C12 C 0.37000(11) 0.9240(2) 0.05735(6) 0.0188(3) Uani 1 1 d .
C22 C 0.37112(11) 1.0005(3) 0.10137(7) 0.0256(4) Uani 1 1 d .
H22 H 0.4188 0.9825 0.1212 0.031 Uiso 1 1 calc R
C32 C 0.30436(13) 1.1017(3) 0.11671(8) 0.0332(4) Uani 1 1 d .
H32 H 0.3064 1.1521 0.1468 0.040 Uiso 1 1 calc R
C42 C 0.23409(13) 1.1293(3) 0.08786(8) 0.0361(5) Uani 1 1 d .
H42 H 0.1877 1.1973 0.0983 0.043 Uiso 1 1 calc R
C52 C 0.23257(12) 1.0569(3) 0.04396(7) 0.0318(5) Uani 1 1 d .
H52 H 0.1850 1.0780 0.0242 0.038 Uiso 1 1 calc R
C62 C 0.29931(11) 0.9529(2) 0.02769(7) 0.0227(4) Uani 1 1 d .
C72 C 0.29263(12) 0.8891(3) -0.02006(7) 0.0273(4) Uani 1 1 d .
H72 H 0.2621 0.9621 -0.0405 0.033 Uiso 1 1 calc R
C82 C 0.32183(17) 0.7465(3) -0.04010(11) 0.0283(6) Uani 1 1 d .
H82 H 0.3095 0.7381 -0.0724 0.034 Uiso 1 1 calc R
C92 C 0.36915(12) 0.6013(2) -0.02139(6) 0.0240(4) Uani 1 1 d .
C102 C 0.35292(14) 0.4406(3) -0.04142(7) 0.0326(5) Uani 1 1 d .
H102 H 0.3118 0.4320 -0.0656 0.039 Uiso 1 1 calc R
C112 C 0.39465(16) 0.2962(3) -0.02710(9) 0.0376(5) Uani 1 1 d .
H112 H 0.3821 0.1891 -0.0410 0.045 Uiso 1 1 calc R
C122 C 0.45552(15) 0.3082(3) 0.00791(8) 0.0345(5) Uani 1 1 d .
H122 H 0.4846 0.2088 0.0181 0.041 Uiso 1 1 calc R
C132 C 0.47392(12) 0.4643(2) 0.02792(8) 0.0270(4) Uani 1 1 d .
H132 H 0.5164 0.4714 0.0515 0.032 Uiso 1 1 calc R
C142 C 0.43087(11) 0.6115(2) 0.01396(6) 0.0206(3) Uani 1 1 d .
C152 C 0.53336(13) 0.7796(3) 0.08402(7) 0.0188(4) Uani 1 1 d .
C162 C 0.50695(11) 0.6870(2) 0.12333(6) 0.0212(4) Uani 1 1 d .
C172 C 0.56426(12) 0.6610(2) 0.15985(7) 0.0226(4) Uani 1 1 d .
H172 H 0.5459 0.5991 0.1865 0.027 Uiso 1 1 calc R
C182 C 0.64711(15) 0.7226(3) 0.15846(9) 0.0234(5) Uani 1 1 d .
C192 C 0.67301(11) 0.8122(3) 0.11934(7) 0.0229(4) Uani 1 1 d .
H192 H 0.7298 0.8544 0.1180 0.028 Uiso 1 1 calc R
C202 C 0.61837(11) 0.8423(2) 0.08197(6) 0.0201(4) Uani 1 1 d .
C212 C 0.41878(11) 0.6091(3) 0.12890(7) 0.0258(4) Uani 1 1 d .
H21D H 0.4223 0.4854 0.1244 0.039 Uiso 1 1 calc R
H21E H 0.3800 0.6581 0.1057 0.039 Uiso 1 1 calc R
H21F H 0.3971 0.6334 0.1602 0.039 Uiso 1 1 calc R
C222 C 0.70762(13) 0.6906(3) 0.19891(7) 0.0294(4) Uani 1 1 d .
H22D H 0.7045 0.7862 0.2208 0.044 Uiso 1 1 calc R
H22E H 0.7661 0.6799 0.1871 0.044 Uiso 1 1 calc R
H22F H 0.6912 0.5851 0.2149 0.044 Uiso 1 1 calc R
C232 C 0.65299(12) 0.9396(3) 0.04048(7) 0.0278(4) Uani 1 1 d .
H23D H 0.6493 0.8681 0.0126 0.042 Uiso 1 1 calc R
H23E H 0.7128 0.9701 0.0462 0.042 Uiso 1 1 calc R
H23F H 0.6193 1.0436 0.0359 0.042 Uiso 1 1 calc R

loop_
_atom_site_aniso_label
_atom_site_aniso_U_11
_atom_site_aniso_U_22
_atom_site_aniso_U_33
_atom_site_aniso_U_23
_atom_site_aniso_U_13
_atom_site_aniso_U_12
P1 0.01393(19) 0.0209(2) 0.0164(2) -0.00023(18) -0.00110(16) -0.00091(15)
C11 0.0208(8) 0.0236(8) 0.0176(8) -0.0042(7) 0.0014(7) -0.0051(7)
C21 0.0284(9) 0.0256(9) 0.0283(11) -0.0023(8) 0.0025(8) 0.0002(7)
C31 0.0427(13) 0.0261(11) 0.0431(14) -0.0035(9) 0.0117(10) -0.0009(9)
C41 0.0495(14) 0.0341(12) 0.0385(13) -0.0130(11) 0.0125(11) -0.0194(11)
C51 0.0320(10) 0.0442(13) 0.0280(11) -0.0083(9) 0.0030(8) -0.0178(9)
C61 0.0230(9) 0.0356(10) 0.0179(9) -0.0020(8) 0.0025(7) -0.0102(8)
C71 0.0254(14) 0.0442(16) 0.0232(16) 0.0050(8) -0.0131(13) -0.0105(8)
C81 0.0214(9) 0.0379(11) 0.0300(11) 0.0110(9) -0.0081(8) -0.0026(8)
C91 0.0194(8) 0.0267(9) 0.0295(10) 0.0079(8) -0.0010(8) -0.0015(7)
C101 0.0209(9) 0.0413(12) 0.0468(13) 0.0135(10) 0.0009(8) 0.0083(8)
C111 0.0305(11) 0.0389(12) 0.0525(14) 0.0055(10) 0.0119(10) 0.0138(9)
C121 0.0385(11) 0.0339(11) 0.0373(12) -0.0061(9) 0.0104(10) 0.0079(9)
C131 0.0253(9) 0.0281(10) 0.0278(10) -0.0041(8) -0.0008(8) 0.0019(7)
C141 0.0162(8) 0.0209(9) 0.0262(9) 0.0035(7) 0.0006(7) 0.0007(6)
C151 0.0140(8) 0.0221(8) 0.0179(9) 0.0007(8) 0.0010(7) 0.0006(8)
C161 0.0148(8) 0.0252(9) 0.0187(9) 0.0006(7) -0.0003(7) 0.0005(7)
C171 0.0191(8) 0.0282(10) 0.0189(9) 0.0027(7) -0.0006(7) 0.0014(7)
C181 0.0193(10) 0.0251(9) 0.0211(11) -0.0012(8) -0.0036(8) 0.0052(8)
C191 0.0135(8) 0.0247(10) 0.0248(9) -0.0036(7) -0.0006(7) 0.0009(7)
C201 0.0162(8) 0.0199(8) 0.0207(8) -0.0033(7) 0.0020(7) 0.0011(6)
C211 0.0179(8) 0.0354(10) 0.0255(9) 0.0068(8) 0.0002(7) -0.0036(8)
C221 0.0230(10) 0.0385(12) 0.0283(10) 0.0038(9) -0.0070(8) 0.0018(9)
C231 0.0175(8) 0.0348(10) 0.0254(10) 0.0034(8) -0.0004(7) -0.0056(7)
P2 0.01525(19) 0.0195(2) 0.0164(2) 0.00056(18) 0.00027(16) -0.00081(15)
C12 0.0161(7) 0.0195(8) 0.0207(9) 0.0013(7) 0.0007(6) -0.0001(6)
C22 0.0226(9) 0.0289(10) 0.0252(10) -0.0025(8) 0.0005(7) 0.0012(7)
C32 0.0351(10) 0.0321(11) 0.0325(11) -0.0063(9) 0.0054(9) 0.0049(9)
C42 0.0279(10) 0.0337(11) 0.0467(13) 0.0004(9) 0.0110(9) 0.0120(8)
C52 0.0198(9) 0.0350(10) 0.0405(12) 0.0080(9) -0.0022(8) 0.0067(7)
C62 0.0187(8) 0.0234(9) 0.0261(9) 0.0051(8) -0.0005(7) -0.0009(6)
C72 0.0232(9) 0.0345(11) 0.0242(10) 0.0071(8) -0.0080(7) -0.0013(8)
C82 0.0282(14) 0.0389(14) 0.0177(15) 0.0005(7) -0.0031(12) -0.0065(8)
C92 0.0248(9) 0.0277(10) 0.0195(9) -0.0018(7) 0.0026(7) -0.0072(7)
C102 0.0365(11) 0.0341(11) 0.0270(10) -0.0088(8) 0.0055(8) -0.0138(9)
C112 0.0461(13) 0.0253(10) 0.0414(13) -0.0103(10) 0.0156(11) -0.0144(10)
C122 0.0428(12) 0.0203(9) 0.0403(13) 0.0030(9) 0.0159(10) -0.0009(8)
C132 0.0273(9) 0.0250(9) 0.0286(10) 0.0029(8) 0.0074(8) 0.0011(7)
C142 0.0216(8) 0.0206(8) 0.0196(8) -0.0008(7) 0.0044(7) -0.0041(7)
C152 0.0131(8) 0.0236(8) 0.0198(10) -0.0022(8) -0.0022(8) 0.0016(8)
C162 0.0152(8) 0.0253(10) 0.0231(10) -0.0004(8) 0.0027(7) 0.0011(7)
C172 0.0206(8) 0.0271(10) 0.0202(9) 0.0025(7) 0.0004(7) 0.0027(7)
C182 0.0190(10) 0.0267(9) 0.0245(12) -0.0031(9) -0.0045(9) 0.0047(8)
C192 0.0126(8) 0.0280(10) 0.0282(10) -0.0030(8) -0.0017(7) 0.0005(7)
C202 0.0165(8) 0.0224(9) 0.0214(9) -0.0021(7) 0.0018(7) 0.0007(6)
C212 0.0179(8) 0.0356(10) 0.0240(9) 0.0077(8) 0.0003(7) -0.0036(7)
C222 0.0220(9) 0.0376(12) 0.0286(10) 0.0038(9) -0.0094(8) 0.0006(9)
C232 0.0183(8) 0.0351(10) 0.0299(10) 0.0021(8) 0.0039(7) -0.0068(7)

loop_
_atom_type_symbol
_atom_type_description
_atom_type_scat_dispersion_real
_atom_type_scat_dispersion_imag
_atom_type_scat_source
C C 0.0033 0.0016 'International Tables Vol C Tables 4.2.6.8 and 6.1.1.4'
H H 0.0000 0.0000 'International Tables Vol C Tables 4.2.6.8 and 6.1.1.4'
P P 0.1023 0.0942 'International Tables Vol C Tables 4.2.6.8 and 6.1.1.4'

loop_
_geom_angle_atom_site_label_1
_geom_angle_atom_site_label_2
_geom_angle_atom_site_label_3
_geom_angle
C11 P1 C141 105.16(8)
C11 P1 C151 102.60(9)
C141 P1 C151 104.45(9)
C21 C11 C61 119.27(17)
C21 C11 P1 121.05(15)
C61 C11 P1 118.86(14)
C11 C21 C31 121.25(19)
C11 C21 H21 119.4
C31 C21 H21 119.4
C41 C31 C21 119.6(2)
C41 C31 H31 120.2
C21 C31 H31 120.2
C51 C41 C31 119.8(2)
C51 C41 H41 120.1
C31 C41 H41 120.1
C41 C51 C61 121.8(2)
C41 C51 H51 119.1
C61 C51 H51 119.1
C51 C61 C11 118.25(19)
C51 C61 C71 116.97(19)
C11 C61 C71 124.75(19)
C81 C71 C61 132.2(3)
C81 C71 H71 113.9
C61 C71 H71 113.9
C71 C81 C91 131.2(2)
C71 C81 H81 114.4
C91 C81 H81 114.4
C101 C91 C141 118.77(19)
C101 C91 C81 116.97(18)
C141 C91 C81 124.18(17)
C111 C101 C91 121.87(19)
C111 C101 H101 119.1
C91 C101 H101 119.1
C101 C111 C121 119.38(19)
C101 C111 H111 120.3
C121 C111 H111 120.3
C111 C121 C131 120.0(2)
C111 C121 H121 120.0
C131 C121 H121 120.0
C121 C131 C141 121.31(19)
C121 C131 H131 119.3
C141 C131 H131 119.3
C131 C141 C91 118.68(17)
C131 C141 P1 120.78(14)
C91 C141 P1 119.45(15)
C201 C151 C161 118.72(17)
C201 C151 P1 116.66(14)
C161 C151 P1 124.61(14)
C171 C161 C151 119.46(16)
C171 C161 C211 116.70(16)
C151 C161 C211 123.84(16)
C181 C171 C161 122.14(18)
C181 C171 H171 118.9
C161 C171 H171 118.9
C191 C181 C171 117.71(19)
C191 C181 C221 121.59(19)
C171 C181 C221 120.7(2)
C181 C191 C201 122.42(17)
C181 C191 H191 118.8
C201 C191 H191 118.8
C191 C201 C151 119.53(17)
C191 C201 C231 118.06(15)
C151 C201 C231 122.40(16)
C161 C211 H21A 109.5
C161 C211 H21B 109.5
H21A C211 H21B 109.5
C161 C211 H21C 109.5
H21A C211 H21C 109.5
H21B C211 H21C 109.5
C181 C221 H22A 109.5
C181 C221 H22B 109.5
H22A C221 H22B 109.5
C181 C221 H22C 109.5
H22A C221 H22C 109.5
H22B C221 H22C 109.5
C201 C231 H23A 109.5
C201 C231 H23B 109.5
H23A C231 H23B 109.5
C201 C231 H23C 109.5
H23A C231 H23C 109.5
H23B C231 H23C 109.5
C12 P2 C142 104.92(8)
C12 P2 C152 104.18(9)
C142 P2 C152 103.39(9)
C22 C12 C62 119.03(16)
C22 C12 P2 121.31(13)
C62 C12 P2 118.51(14)
C32 C22 C12 121.56(18)
C32 C22 H22 119.2
C12 C22 H22 119.2
C22 C32 C42 119.8(2)
C22 C32 H32 120.1
C42 C32 H32 120.1
C52 C42 C32 119.42(18)
C52 C42 H42 120.3
C32 C42 H42 120.3
C42 C52 C62 121.91(18)
C42 C52 H52 119.0
C62 C52 H52 119.0
C52 C62 C12 118.32(18)
C52 C62 C72 117.18(17)
C12 C62 C72 124.42(16)
C82 C72 C62 131.6(2)
C82 C72 H72 114.2
C62 C72 H72 114.2
C72 C82 C92 131.8(3)
C72 C82 H82 114.1
C92 C82 H82 114.1
C142 C92 C102 118.07(18)
C142 C92 C82 124.79(19)
C102 C92 C82 117.11(19)
C112 C102 C92 122.1(2)
C112 C102 H102 119.0
C92 C102 H102 119.0
C102 C112 C122 119.2(2)
C102 C112 H112 120.4
C122 C112 H112 120.4
C132 C122 C112 120.2(2)
C132 C122 H122 119.9
C112 C122 H122 119.9
C122 C132 C142 120.8(2)
C122 C132 H132 119.6
C142 C132 H132 119.6
C132 C142 C92 119.54(18)
C132 C142 P2 121.56(15)
C92 C142 P2 117.98(14)
C162 C152 C202 119.24(18)
C162 C152 P2 124.73(15)
C202 C152 P2 116.02(15)
C172 C162 C152 119.35(16)
C172 C162 C212 116.55(16)
C152 C162 C212 124.10(17)
C182 C172 C162 121.99(19)
C182 C172 H172 119.0
C162 C172 H172 119.0
C172 C182 C192 118.3(2)
C172 C182 C222 120.3(2)
C192 C182 C222 121.4(2)
C182 C192 C202 122.06(17)
C182 C192 H192 119.0
C202 C192 H192 119.0
C192 C202 C152 119.03(17)
C192 C202 C232 118.12(16)
C152 C202 C232 122.85(17)
C162 C212 H21D 109.5
C162 C212 H21E 109.5
H21D C212 H21E 109.5
C162 C212 H21F 109.5
H21D C212 H21F 109.5
H21E C212 H21F 109.5
C182 C222 H22D 109.5
C182 C222 H22E 109.5
H22D C222 H22E 109.5
C182 C222 H22F 109.5
H22D C222 H22F 109.5
H22E C222 H22F 109.5
C202 C232 H23D 109.5
C202 C232 H23E 109.5
H23D C232 H23E 109.5
C202 C232 H23F 109.5
H23D C232 H23F 109.5
H23E C232 H23F 109.5

loop_
_geom_bond_atom_site_label_1
_geom_bond_atom_site_label_2
_geom_bond_distance
P1 C11 1.8348(19)
P1 C141 1.8354(18)
P1 C151 1.840(2)
C11 C21 1.393(3)
C11 C61 1.411(2)
C21 C31 1.394(3)
C21 H21 0.9500
C31 C41 1.382(3)
C31 H31 0.9500
C41 C51 1.381(4)
C41 H41 0.9500
C51 C61 1.404(3)
C51 H51 0.9500
C61 C71 1.468(3)
C71 C81 1.332(3)
C71 H71 0.9500
C81 C91 1.478(3)
C81 H81 0.9500
C91 C101 1.401(3)
C91 C141 1.409(3)
C101 C111 1.375(3)
C101 H101 0.9500
C111 C121 1.384(3)
C111 H111 0.9500
C121 C131 1.389(3)
C121 H121 0.9500
C131 C141 1.395(3)
C131 H131 0.9500
C151 C201 1.418(3)
C151 C161 1.418(3)
C161 C171 1.398(2)
C161 C211 1.509(2)
C171 C181 1.394(3)
C171 H171 0.9500
C181 C191 1.391(3)
C181 C221 1.506(3)
C191 C201 1.392(2)
C191 H191 0.9500
C201 C231 1.515(2)
C211 H21A 0.9800
C211 H21B 0.9800
C211 H21C 0.9800
C221 H22A 0.9800
C221 H22B 0.9800
C221 H22C 0.9800
C231 H23A 0.9800
C231 H23B 0.9800
C231 H23C 0.9800
P2 C12 1.8311(17)
P2 C142 1.8398(19)
P2 C152 1.846(2)
C12 C22 1.399(3)
C12 C62 1.415(2)
C22 C32 1.385(3)
C22 H22 0.9500
C32 C42 1.394(3)
C32 H32 0.9500
C42 C52 1.383(3)
C42 H42 0.9500
C52 C62 1.406(3)
C52 H52 0.9500
C62 C72 1.463(3)
C72 C82 1.339(3)
C72 H72 0.9500
C82 C92 1.461(3)
C82 H82 0.9500
C92 C142 1.404(3)
C92 C102 1.409(3)
C102 C112 1.371(4)
C102 H102 0.9500
C112 C122 1.389(4)
C112 H112 0.9500
C122 C132 1.383(3)
C122 H122 0.9500
C132 C142 1.396(3)
C132 H132 0.9500
C152 C162 1.405(3)
C152 C202 1.420(3)
C162 C172 1.395(3)
C162 C212 1.518(2)
C172 C182 1.385(3)
C172 H172 0.9500
C182 C192 1.386(3)
C182 C222 1.520(3)
C192 C202 1.393(3)
C192 H192 0.9500
C202 C232 1.515(3)
C212 H21D 0.9800
C212 H21E 0.9800
C212 H21F 0.9800
C222 H22D 0.9800
C222 H22E 0.9800
C222 H22F 0.9800
C232 H23D 0.9800
C232 H23E 0.9800
C232 H23F 0.9800

loop_
_geom_torsion_atom_site_label_1
_geom_torsion_atom_site_label_2
_geom_torsion_atom_site_label_3
_geom_torsion_atom_site_label_4
_geom_torsion
C141 P1 C11 C21 129.88(15)
C151 P1 C11 C21 20.89(17)
C141 P1 C11 C61 -60.55(16)
C151 P1 C11 C61 -169.54(14)
C61 C11 C21 C31 0.9(3)
P1 C11 C21 C31 170.42(16)
C11 C21 C31 C41 0.4(3)
C21 C31 C41 C51 -1.1(3)
C31 C41 C51 C61 0.4(3)
C41 C51 C61 C11 0.9(3)
C41 C51 C61 C71 -176.9(2)
C21 C11 C61 C51 -1.5(3)
P1 C11 C61 C51 -171.28(14)
C21 C11 C61 C71 176.1(2)
P1 C11 C61 C71 6.4(3)
C51 C61 C71 C81 -147.7(3)
C11 C61 C71 C81 34.6(4)
C61 C71 C81 C91 0.5(4)
C71 C81 C91 C101 149.5(2)
C71 C81 C91 C141 -33.9(3)
C141 C91 C101 C111 1.2(3)
C81 C91 C101 C111 178.01(19)
C91 C101 C111 C121 -1.5(3)
C101 C111 C121 C131 0.7(3)
C111 C121 C131 C141 0.4(3)
C121 C131 C141 C91 -0.6(3)
C121 C131 C141 P1 -168.63(16)
C101 C91 C141 C131 -0.1(3)
C81 C91 C141 C131 -176.70(18)
C101 C91 C141 P1 168.02(14)
C81 C91 C141 P1 -8.5(2)
C11 P1 C141 C131 -129.85(16)
C151 P1 C141 C131 -22.21(17)
C11 P1 C141 C91 62.23(16)
C151 P1 C141 C91 169.87(14)
C11 P1 C151 C201 -121.98(15)
C141 P1 C151 C201 128.49(15)
C11 P1 C151 C161 56.59(18)
C141 P1 C151 C161 -52.94(18)
C201 C151 C161 C171 -1.7(3)
P1 C151 C161 C171 179.73(14)
C201 C151 C161 C211 177.42(18)
P1 C151 C161 C211 -1.1(3)
C151 C161 C171 C181 1.3(3)
C211 C161 C171 C181 -177.87(19)
C161 C171 C181 C191 -0.2(3)
C161 C171 C181 C221 179.26(19)
C171 C181 C191 C201 -0.5(3)
C221 C181 C191 C201 -179.98(18)
C181 C191 C201 C151 0.1(3)
C181 C191 C201 C231 178.76(18)
C161 C151 C201 C191 1.0(3)
P1 C151 C201 C191 179.70(13)
C161 C151 C201 C231 -177.57(17)
P1 C151 C201 C231 1.1(2)
C142 P2 C12 C22 129.52(16)
C152 P2 C12 C22 21.19(18)
C142 P2 C12 C62 -62.87(15)
C152 P2 C12 C62 -171.20(14)
C62 C12 C22 C32 0.8(3)
P2 C12 C22 C32 168.34(16)
C12 C22 C32 C42 -0.2(3)
C22 C32 C42 C52 -0.8(3)
C32 C42 C52 C62 1.2(3)
C42 C52 C62 C12 -0.6(3)
C42 C52 C62 C72 -177.43(19)
C22 C12 C62 C52 -0.4(3)
P2 C12 C62 C52 -168.32(14)
C22 C12 C62 C72 176.17(18)
P2 C12 C62 C72 8.3(2)
C52 C62 C72 C82 -150.4(2)
C12 C62 C72 C82 32.9(3)
C62 C72 C82 C92 1.6(4)
C72 C82 C92 C142 -34.6(4)
C72 C82 C92 C102 147.2(2)
C142 C92 C102 C112 0.7(3)
C82 C92 C102 C112 178.9(2)
C92 C102 C112 C122 -0.7(3)
C102 C112 C122 C132 -0.2(3)
C112 C122 C132 C142 1.1(3)
C122 C132 C142 C92 -1.1(3)
C122 C132 C142 P2 -169.88(15)
C102 C92 C142 C132 0.2(3)
C82 C92 C142 C132 -177.9(2)
C102 C92 C142 P2 169.39(14)
C82 C92 C142 P2 -8.7(3)
C12 P2 C142 C132 -127.64(15)
C152 P2 C142 C132 -18.73(17)
C12 P2 C142 C92 63.39(15)
C152 P2 C142 C92 172.30(14)
C12 P2 C152 C162 53.92(19)
C142 P2 C152 C162 -55.54(18)
C12 P2 C152 C202 -127.34(15)
C142 P2 C152 C202 123.20(15)
C202 C152 C162 C172 1.1(3)
P2 C152 C162 C172 179.79(14)
C202 C152 C162 C212 -178.06(18)
P2 C152 C162 C212 0.6(3)
C152 C162 C172 C182 -0.6(3)
C212 C162 C172 C182 178.64(19)
C162 C172 C182 C192 -0.1(3)
C162 C172 C182 C222 -179.69(19)
C172 C182 C192 C202 0.3(3)
C222 C182 C192 C202 179.88(18)
C182 C192 C202 C152 0.2(3)
C182 C192 C202 C232 -179.22(19)
C162 C152 C202 C192 -0.9(3)
P2 C152 C202 C192 -179.71(14)
C162 C152 C202 C232 178.47(17)
P2 C152 C202 C232 -0.3(2)
